data_4341274
loop_
_publ_author_name
'Hirakawa, Shota'
'Koizumi, Take-Aki'

_publ_section_title
;
 Synthesis and dynamic behavior of an anthyridine-ligated ruthenium
 complex.
;
_journal_issue 20
_journal_name_full 'Inorganic chemistry'
_journal_page_first 10788
_journal_page_last 10790
_journal_paper_doi 10.1021/ic5011743
_journal_volume 53
_journal_year 2014
_chemical_formula_moiety 'C47 H30 F12 N11 P2 Ru'
_chemical_formula_sum 'C47 H30 F12 N11 P2 Ru'
_chemical_formula_weight 1139.83
_space_group_IT_number 2
_symmetry_cell_setting triclinic
_symmetry_Int_Tables_number 2
_symmetry_space_group_name_Hall '-P 1'
_symmetry_space_group_name_H-M 'P -1'
_atom_sites_solution_hydrogens geom
_atom_sites_solution_primary direct
_atom_sites_solution_secondary difmap
_cell_angle_alpha 94.130(8)
_cell_angle_beta 94.390(8)
_cell_angle_gamma 93.802(7)
_cell_formula_units_Z 2
_cell_length_a 12.5071(14)
_cell_length_b 12.7442(17)
_cell_length_c 17.496(2)
_cell_measurement_reflns_used 7727
_cell_measurement_temperature 113
_cell_measurement_theta_max 27.48
_cell_measurement_theta_min 3.21
_cell_volume 2766.1(6)
_computing_cell_refinement CrystalClear
_computing_data_collection 'CrystalClear (Rigaku Corp., 2000)'
_computing_data_reduction CrystalClear
_computing_molecular_graphics 'CrystalStructure 4.0'
_computing_publication_material 'CrystalStructure 4.0 (Rigaku, 2010)'
_computing_structure_refinement 'CRYSTALS (Carruthers, et al., 1999)'
_computing_structure_solution 'SIR2004 (Burla, et al., 2005)'
_diffrn_ambient_temperature 113
_diffrn_detector_area_resol_mean 7.314
_diffrn_measured_fraction_theta_full 0.916
_diffrn_measured_fraction_theta_max 0.916
_diffrn_measurement_device_type 'Rigaku Saturn70'
_diffrn_measurement_method \w
_diffrn_radiation_type 'Mo K\a'
_diffrn_radiation_wavelength 0.71070
_diffrn_reflns_av_R_equivalents 0.0227
_diffrn_reflns_limit_h_max 11
_diffrn_reflns_limit_h_min -16
_diffrn_reflns_limit_k_max 14
_diffrn_reflns_limit_k_min -16
_diffrn_reflns_limit_l_max 22
_diffrn_reflns_limit_l_min -22
_diffrn_reflns_number 19721
_diffrn_reflns_theta_full 27.48
_diffrn_reflns_theta_max 27.48
_diffrn_standards_number 0
_exptl_absorpt_coefficient_mu 0.423
_exptl_absorpt_correction_T_max 0.919
_exptl_absorpt_correction_T_min 0.750
_exptl_absorpt_correction_type multi-scan
_exptl_absorpt_process_details 'REQAB (Rigaku, 1998)'
_exptl_crystal_colour orange
_exptl_crystal_density_diffrn 1.368
_exptl_crystal_density_method 'not measured'
_exptl_crystal_description block
_exptl_crystal_F_000 1142.00
_exptl_crystal_size_max 0.350
_exptl_crystal_size_mid 0.300
_exptl_crystal_size_min 0.200
_refine_diff_density_max 2.400
_refine_diff_density_min -0.689
_refine_ls_extinction_method none
_refine_ls_goodness_of_fit_ref 1.001
_refine_ls_hydrogen_treatment constr
_refine_ls_number_parameters 697
_refine_ls_number_reflns 11616
_refine_ls_R_factor_gt 0.0730
_refine_ls_shift/su_max 0.081
_refine_ls_structure_factor_coef F
_refine_ls_weighting_details 'w = 1/[0.0134Fo^2^ + 1.0000\s(Fo^2^)]'
_refine_ls_weighting_scheme calc
_refine_ls_wR_factor_ref 0.1392
_reflns_number_gt 9686
_reflns_number_total 11616
_reflns_threshold_expression F>2.0\s(F)
_cod_data_source_file ic5011743_si_003.cif
_cod_data_source_block HIS-108-MeCN
_cod_depositor_comments 'Adding full bibliography for 4341274--4341275.cif.'
_cod_database_code 4341274

loop_
_symmetry_equiv_pos_site_id
_symmetry_equiv_pos_as_xyz
1 +X,+Y,+Z
2 -X,-Y,-Z

loop_
_atom_site_label
_atom_site_type_symbol
_atom_site_fract_x
_atom_site_fract_y
_atom_site_fract_z
_atom_site_U_iso_or_equiv
_atom_site_adp_type
_atom_site_occupancy
_atom_site_symmetry_multiplicity
_atom_site_calc_flag
_atom_site_refinement_flags
Ru1 Ru 0.29556(2) 0.03123(2) 0.69304(2) 0.03415(12) Uani 1.0 2 d .
P1 P -0.07470(16) 0.28138(16) 0.52438(12) 0.0789(6) Uani 1.0 2 d .
P2 P 0.63933(15) -0.25723(14) 0.76401(9) 0.0675(5) Uani 1.0 2 d .
F1 F -0.0930(7) 0.3272(8) 0.6083(5) 0.186(4) Uani 1.0 2 d .
F2 F -0.0548(11) 0.2314(7) 0.4451(4) 0.242(5) Uani 1.0 2 d .
F3 F -0.2057(6) 0.2482(8) 0.5122(5) 0.197(4) Uani 1.0 2 d .
F4 F 0.0476(5) 0.3149(7) 0.5381(5) 0.166(3) Uani 1.0 2 d .
F5 F -0.0568(8) 0.1754(6) 0.5616(6) 0.179(4) Uani 1.0 2 d .
F6 F -0.1044(7) 0.3857(6) 0.4901(6) 0.192(4) Uani 1.0 2 d .
F7 F 0.5622(6) -0.3649(4) 0.7567(4) 0.128(2) Uani 1.0 2 d .
F8 F 0.7109(6) -0.1454(6) 0.7715(4) 0.143(3) Uani 1.0 2 d .
F9 F 0.5934(6) -0.2316(6) 0.6795(3) 0.138(3) Uani 1.0 2 d .
F10 F 0.6772(5) -0.2745(6) 0.8520(3) 0.124(2) Uani 1.0 2 d .
F11 F 0.5386(5) -0.2011(5) 0.7970(3) 0.116(2) Uani 1.0 2 d .
F12 F 0.7443(6) -0.3031(7) 0.7335(5) 0.181(4) Uani 1.0 2 d .
N1 N 0.3300(3) 0.0153(3) 0.81366(19) 0.0363(9) Uani 1.0 2 d .
N2 N 0.5271(4) 0.3351(4) 0.8341(3) 0.0527(11) Uani 1.0 2 d .
N3 N 0.4310(3) 0.1746(3) 0.83089(19) 0.0403(9) Uani 1.0 2 d .
N4 N 0.1375(3) 0.0104(3) 0.7153(2) 0.0414(10) Uani 1.0 2 d .
N5 N 0.2567(4) 0.1842(3) 0.7116(2) 0.0412(9) Uani 1.0 2 d .
N6 N 0.2684(3) 0.0551(3) 0.5786(2) 0.0411(9) Uani 1.0 2 d .
N7 N 0.4500(3) 0.0631(3) 0.6642(3) 0.0430(10) Uani 1.0 2 d .
N8 N 0.3193(3) -0.1246(3) 0.6694(3) 0.0432(10) Uani 1.0 2 d .
N9 N 0.8214(7) 0.2991(8) 0.7891(6) 0.126(4) Uani 1.0 2 d .
N10 N 0.4701(10) 0.3814(10) 0.5560(9) 0.189(6) Uani 1.0 2 d .
N11 N 0.8728(10) 0.3332(7) 0.2472(7) 0.149(5) Uani 1.0 2 d .
C1 C 0.2897(4) -0.0676(4) 0.8436(3) 0.0427(11) Uani 1.0 2 d .
C2 C 0.2916(4) -0.0821(4) 0.9247(3) 0.0422(11) Uani 1.0 2 d .
C3 C 0.2402(5) -0.1724(4) 0.9513(3) 0.0544(14) Uani 1.0 2 d .
C4 C 0.2366(5) -0.1819(5) 1.0279(4) 0.0601(15) Uani 1.0 2 d .
C5 C 0.2862(5) -0.1032(5) 1.0808(4) 0.0642(17) Uani 1.0 2 d .
C6 C 0.3344(5) -0.0149(4) 1.0565(3) 0.0541(14) Uani 1.0 2 d .
C7 C 0.3395(4) -0.0013(4) 0.9780(3) 0.0398(10) Uani 1.0 2 d .
C8 C 0.3923(4) 0.0902(4) 0.9465(3) 0.0385(10) Uani 1.0 2 d .
C9 C 0.4483(4) 0.1745(4) 0.9908(3) 0.0409(11) Uani 1.0 2 d .
C10 C 0.4945(4) 0.2593(4) 0.9577(3) 0.0383(10) Uani 1.0 2 d .
C11 C 0.5568(4) 0.3467(4) 0.9993(3) 0.0436(11) Uani 1.0 2 d .
C12 C 0.5783(5) 0.3565(5) 1.0802(3) 0.0557(14) Uani 1.0 2 d .
C13 C 0.6372(5) 0.4420(5) 1.1161(4) 0.0695(17) Uani 1.0 2 d .
C14 C 0.6822(6) 0.5200(5) 1.0738(4) 0.0731(19) Uani 1.0 2 d .
C15 C 0.6618(5) 0.5125(5) 0.9931(4) 0.0638(16) Uani 1.0 2 d .
C16 C 0.6004(4) 0.4249(4) 0.9559(3) 0.0495(13) Uani 1.0 2 d .
C17 C 0.5791(5) 0.4144(4) 0.8744(3) 0.0541(14) Uani 1.0 2 d .
C18 C 0.4845(4) 0.2560(4) 0.8759(3) 0.0408(11) Uani 1.0 2 d .
C19 C 0.3852(3) 0.0957(3) 0.8650(2) 0.0352(10) Uani 1.0 2 d .
C20 C 0.0886(4) 0.0995(4) 0.7369(3) 0.0527(13) Uani 1.0 2 d .
C21 C -0.0169(5) 0.0940(6) 0.7618(5) 0.077(2) Uani 1.0 2 d .
C22 C -0.0733(5) -0.0036(6) 0.7637(5) 0.077(2) Uani 1.0 2 d .
C23 C -0.0268(5) -0.0906(6) 0.7395(4) 0.0690(18) Uani 1.0 2 d .
C24 C 0.0798(4) -0.0826(4) 0.7160(3) 0.0516(13) Uani 1.0 2 d .
C25 C 0.1559(5) 0.1974(4) 0.7309(3) 0.0555(14) Uani 1.0 2 d .
C26 C 0.1167(6) 0.2971(5) 0.7425(5) 0.084(3) Uani 1.0 2 d .
C27 C 0.1864(7) 0.3852(5) 0.7314(5) 0.090(3) Uani 1.0 2 d .
C28 C 0.2894(6) 0.3722(4) 0.7118(4) 0.0666(17) Uani 1.0 2 d .
C29 C 0.3208(5) 0.2716(4) 0.7023(3) 0.0509(13) Uani 1.0 2 d .
C30 C 0.3528(4) 0.0965(4) 0.5443(3) 0.0445(12) Uani 1.0 2 d .
C31 C 0.3414(5) 0.1303(5) 0.4713(3) 0.0571(15) Uani 1.0 2 d .
C32 C 0.2405(6) 0.1209(5) 0.4292(3) 0.0683(17) Uani 1.0 2 d .
C33 C 0.1577(5) 0.0786(5) 0.4629(3) 0.0627(16) Uani 1.0 2 d .
C34 C 0.1748(5) 0.0456(5) 0.5369(3) 0.0560(14) Uani 1.0 2 d .
C35 C 0.4566(4) 0.0984(4) 0.5918(3) 0.0467(12) Uani 1.0 2 d .
C36 C 0.5614(5) 0.1288(5) 0.5662(4) 0.0627(16) Uani 1.0 2 d .
C37 C 0.6522(5) 0.1200(6) 0.6116(5) 0.075(2) Uani 1.0 2 d .
C38 C 0.6446(5) 0.0802(6) 0.6839(4) 0.0685(18) Uani 1.0 2 d .
C39 C 0.5412(4) 0.0535(5) 0.7071(3) 0.0543(14) Uani 1.0 2 d .
C40 C 0.3326(4) -0.2101(4) 0.6536(3) 0.0523(14) Uani 1.0 2 d .
C41 C 0.3488(7) -0.3194(5) 0.6323(6) 0.089(3) Uani 1.0 2 d .
C42 C 0.7689(7) 0.3391(7) 0.7488(5) 0.087(3) Uani 1.0 2 d .
C43 C 0.6917(7) 0.3877(7) 0.6918(5) 0.090(3) Uani 1.0 2 d .
C44 C 0.3957(12) 0.4011(8) 0.5249(7) 0.121(4) Uani 1.0 2 d .
C45 C 0.2796(10) 0.4165(9) 0.4819(7) 0.136(5) Uani 1.0 2 d .
C46 C 0.9530(10) 0.3750(7) 0.2840(8) 0.121(4) Uani 1.0 2 d .
C47 C 1.0490(10) 0.4241(13) 0.3189(9) 0.193(7) Uani 1.0 2 d .
H1 H 0.2566 -0.1221 0.8100 0.0508 Uiso 1.0 2 calc R
H2 H 0.2071 -0.2252 0.9162 0.0653 Uiso 1.0 2 calc R
H3 H 0.2025 -0.2419 1.0450 0.0733 Uiso 1.0 2 calc R
H4 H 0.2856 -0.1114 1.1332 0.0788 Uiso 1.0 2 calc R
H5 H 0.3655 0.0381 1.0922 0.0651 Uiso 1.0 2 calc R
H6 H 0.4544 0.1734 1.0440 0.0487 Uiso 1.0 2 calc R
H7 H 0.5520 0.3037 1.1092 0.0654 Uiso 1.0 2 calc R
H8 H 0.6477 0.4483 1.1694 0.0804 Uiso 1.0 2 calc R
H9 H 0.7242 0.5771 1.0988 0.0848 Uiso 1.0 2 calc R
H10 H 0.6889 0.5655 0.9646 0.0752 Uiso 1.0 2 calc R
H11 H 0.6060 0.4692 0.8474 0.0643 Uiso 1.0 2 calc R
H12 H -0.0487 0.1554 0.7766 0.0925 Uiso 1.0 2 calc R
H13 H -0.1415 -0.0089 0.7814 0.0934 Uiso 1.0 2 calc R
H14 H -0.0644 -0.1563 0.7379 0.0826 Uiso 1.0 2 calc R
H15 H 0.1111 -0.1441 0.7008 0.0617 Uiso 1.0 2 calc R
H16 H 0.0476 0.3056 0.7570 0.0984 Uiso 1.0 2 calc R
H17 H 0.1640 0.4532 0.7373 0.1075 Uiso 1.0 2 calc R
H18 H 0.3363 0.4299 0.7048 0.0779 Uiso 1.0 2 calc R
H19 H 0.3905 0.2627 0.6891 0.0603 Uiso 1.0 2 calc R
H20 H 0.4011 0.1598 0.4499 0.0685 Uiso 1.0 2 calc R
H21 H 0.2314 0.1434 0.3798 0.0819 Uiso 1.0 2 calc R
H22 H 0.0895 0.0707 0.4372 0.0736 Uiso 1.0 2 calc R
H23 H 0.1159 0.0154 0.5589 0.0664 Uiso 1.0 2 calc R
H24 H 0.5653 0.1536 0.5177 0.0768 Uiso 1.0 2 calc R
H25 H 0.7190 0.1401 0.5951 0.0901 Uiso 1.0 2 calc R
H26 H 0.7060 0.0726 0.7160 0.0813 Uiso 1.0 2 calc R
H27 H 0.5361 0.0272 0.7550 0.0650 Uiso 1.0 2 calc R
H28 H 0.3546 -0.3295 0.5779 0.1051 Uiso 1.0 2 calc R
H29 H 0.4133 -0.3390 0.6593 0.1050 Uiso 1.0 2 calc R
H30 H 0.2884 -0.3627 0.6460 0.1052 Uiso 1.0 2 calc R
H31 H 0.6283 0.4036 0.7167 0.1111 Uiso 1.0 2 calc R
H32 H 0.7254 0.4514 0.6758 0.1111 Uiso 1.0 2 calc R
H33 H 0.6722 0.3391 0.6476 0.1111 Uiso 1.0 2 calc R
H34 H 0.2281 0.4252 0.5194 0.1629 Uiso 1.0 2 calc R
H35 H 0.2854 0.4786 0.4541 0.1629 Uiso 1.0 2 calc R
H36 H 0.2564 0.3566 0.4468 0.1629 Uiso 1.0 2 calc R
H37 H 1.0314 0.4896 0.3437 0.2226 Uiso 1.0 2 calc R
H38 H 1.0817 0.3822 0.3564 0.2226 Uiso 1.0 2 calc R
H39 H 1.0984 0.4380 0.2808 0.2226 Uiso 1.0 2 calc R

loop_
_atom_site_aniso_label
_atom_site_aniso_U_11
_atom_site_aniso_U_22
_atom_site_aniso_U_33
_atom_site_aniso_U_12
_atom_site_aniso_U_13
_atom_site_aniso_U_23
Ru1 0.0420(3) 0.0295(3) 0.0300(3) 0.00110(14) -0.00064(14) 0.00057(13)
P1 0.0803(12) 0.0749(11) 0.0792(12) -0.0056(9) 0.0154(9) -0.0082(9)
P2 0.0778(10) 0.0746(10) 0.0522(8) 0.0004(8) 0.0161(7) 0.0127(7)
F1 0.211(8) 0.207(8) 0.142(6) 0.019(7) 0.090(6) -0.048(6)
F2 0.494(18) 0.165(7) 0.076(4) 0.113(9) 0.014(7) -0.014(5)
F3 0.115(5) 0.311(11) 0.161(7) -0.074(6) -0.015(5) 0.106(7)
F4 0.100(4) 0.208(8) 0.178(7) -0.052(5) 0.003(5) 0.005(6)
F5 0.236(9) 0.127(6) 0.179(8) 0.019(6) -0.002(7) 0.056(5)
F6 0.211(9) 0.097(5) 0.282(12) 0.037(5) 0.074(8) 0.041(6)
F7 0.174(6) 0.089(4) 0.116(4) -0.030(4) -0.002(4) 0.017(3)
F8 0.142(5) 0.146(5) 0.129(5) -0.075(4) 0.016(4) 0.003(4)
F9 0.155(5) 0.196(7) 0.058(3) -0.047(5) 0.007(3) 0.032(4)
F10 0.126(4) 0.179(6) 0.074(3) 0.032(4) -0.003(3) 0.040(4)
F11 0.119(4) 0.132(5) 0.107(4) 0.032(4) 0.036(3) 0.032(4)
F12 0.137(6) 0.230(9) 0.189(8) 0.062(6) 0.079(5) -0.014(6)
N1 0.0433(18) 0.0340(17) 0.0305(16) 0.0026(14) -0.0024(13) 0.0011(13)
N2 0.065(3) 0.046(3) 0.046(2) -0.0075(18) 0.0059(18) -0.0023(17)
N3 0.0443(19) 0.0425(19) 0.0329(16) -0.0019(15) 0.0032(14) 0.0000(14)
N4 0.047(2) 0.044(2) 0.0327(17) 0.0074(16) -0.0031(14) 0.0039(14)
N5 0.053(2) 0.0330(17) 0.0361(17) 0.0072(15) -0.0048(15) 0.0003(14)
N6 0.050(2) 0.0392(18) 0.0325(16) 0.0010(15) -0.0012(15) 0.0017(14)
N7 0.047(2) 0.0385(19) 0.0420(19) 0.0021(15) 0.0020(16) -0.0030(15)
N8 0.050(2) 0.0339(19) 0.0445(19) 0.0037(15) 0.0018(16) -0.0011(15)
N9 0.104(6) 0.160(9) 0.126(7) 0.058(6) 0.020(5) 0.030(6)
N10 0.145(9) 0.153(10) 0.261(16) -0.022(7) -0.095(10) 0.100(10)
N11 0.199(11) 0.071(5) 0.173(10) 0.010(6) -0.031(9) 0.031(6)
C1 0.052(3) 0.038(2) 0.037(2) 0.0025(18) -0.0000(17) 0.0045(16)
C2 0.048(3) 0.039(3) 0.041(3) 0.0047(18) 0.0048(18) 0.0063(17)
C3 0.067(3) 0.041(3) 0.055(3) -0.004(2) 0.001(3) 0.012(2)
C4 0.071(4) 0.057(3) 0.056(3) 0.000(3) 0.010(3) 0.023(3)
C5 0.070(4) 0.076(4) 0.050(3) 0.003(3) 0.013(3) 0.024(3)
C6 0.068(3) 0.054(3) 0.040(3) 0.004(3) 0.004(2) 0.004(2)
C7 0.040(2) 0.040(2) 0.039(2) 0.0040(16) 0.0027(16) 0.0035(16)
C8 0.042(2) 0.043(2) 0.0312(18) 0.0068(17) 0.0039(15) 0.0030(16)
C9 0.041(2) 0.051(3) 0.0295(18) 0.0050(18) 0.0014(15) -0.0013(16)
C10 0.038(2) 0.042(2) 0.0345(19) 0.0050(16) 0.0026(15) -0.0028(16)
C11 0.038(2) 0.050(3) 0.041(2) -0.0008(18) 0.0049(17) -0.0065(18)
C12 0.059(3) 0.060(3) 0.045(3) -0.004(3) 0.002(2) -0.009(2)
C13 0.075(4) 0.075(4) 0.052(3) -0.009(3) -0.012(3) -0.012(3)
C14 0.073(4) 0.062(4) 0.076(4) -0.008(3) -0.009(3) -0.018(3)
C15 0.069(4) 0.054(3) 0.065(4) -0.012(3) 0.012(3) -0.012(3)
C16 0.046(3) 0.052(3) 0.048(3) -0.006(2) 0.0093(19) -0.007(2)
C17 0.064(3) 0.044(3) 0.053(3) -0.013(2) 0.013(3) -0.001(2)
C18 0.042(2) 0.043(3) 0.036(2) -0.0026(17) 0.0064(16) -0.0008(16)
C19 0.0391(19) 0.0353(19) 0.0320(18) 0.0066(15) 0.0037(15) 0.0026(15)
C20 0.051(3) 0.052(3) 0.053(3) 0.014(2) -0.010(2) 0.001(2)
C21 0.062(4) 0.075(4) 0.094(5) 0.021(3) -0.003(4) -0.006(4)
C22 0.050(3) 0.086(5) 0.097(5) 0.006(3) 0.009(3) 0.012(4)
C23 0.051(3) 0.076(4) 0.080(4) -0.006(3) 0.001(3) 0.015(3)
C24 0.048(3) 0.055(3) 0.052(3) -0.001(2) -0.000(2) 0.012(2)
C25 0.065(3) 0.044(3) 0.055(3) 0.014(3) -0.015(3) -0.003(2)
C26 0.082(5) 0.048(3) 0.116(6) 0.020(3) -0.022(4) -0.010(4)
C27 0.120(7) 0.043(3) 0.106(6) 0.027(4) -0.017(5) -0.005(4)
C28 0.097(5) 0.038(3) 0.060(3) -0.002(3) -0.016(3) 0.003(3)
C29 0.068(3) 0.036(3) 0.047(3) 0.002(2) -0.005(2) 0.0033(18)
C30 0.056(3) 0.040(3) 0.038(2) 0.0032(19) 0.0071(18) 0.0036(17)
C31 0.071(4) 0.058(3) 0.043(3) 0.001(3) 0.004(3) 0.011(3)
C32 0.091(5) 0.076(4) 0.038(3) 0.003(4) -0.001(3) 0.014(3)
C33 0.062(3) 0.082(4) 0.040(3) -0.003(3) -0.012(3) 0.002(3)
C34 0.060(3) 0.066(4) 0.039(3) -0.006(3) -0.003(2) 0.006(3)
C35 0.060(3) 0.039(3) 0.041(2) -0.0035(19) 0.0111(19) 0.0008(17)
C36 0.065(4) 0.064(4) 0.063(4) 0.002(3) 0.023(3) 0.014(3)
C37 0.055(4) 0.083(5) 0.088(5) -0.001(3) 0.023(3) 0.002(4)
C38 0.041(3) 0.089(5) 0.073(4) 0.005(3) 0.001(3) -0.004(4)
C39 0.051(3) 0.062(3) 0.049(3) 0.004(3) 0.001(2) 0.002(3)
C40 0.052(3) 0.046(3) 0.058(3) 0.002(2) -0.001(2) 0.000(2)
C41 0.093(5) 0.039(3) 0.130(7) 0.009(3) 0.006(5) -0.023(4)
C42 0.090(5) 0.088(5) 0.090(5) 0.022(4) 0.034(5) 0.004(4)
C43 0.105(6) 0.096(6) 0.077(5) 0.027(5) 0.023(4) 0.015(4)
C44 0.181(12) 0.074(6) 0.107(8) -0.019(7) 0.024(8) 0.012(5)
C45 0.153(10) 0.117(8) 0.138(10) 0.041(8) -0.009(8) -0.007(7)
C46 0.134(9) 0.063(5) 0.168(11) 0.024(6) 0.005(8) 0.010(6)
C47 0.101(8) 0.213(15) 0.242(18) -0.052(9) 0.031(9) -0.094(13)

loop_
_atom_type_symbol
_atom_type_description
_atom_type_scat_dispersion_real
_atom_type_scat_dispersion_imag
_atom_type_scat_source
C C 0.0033 0.0016
;
International Tables for Crystallography
(1992, Vol. C, Tables 4.2.6.8 and 6.1.1.4)
;
H H 0.0000 0.0000
;
International Tables for Crystallography
(1992, Vol. C, Table 6.1.1.4)
;
F F 0.0171 0.0103
;
International Tables for Crystallography
(1992, Vol. C, Tables 4.2.6.8 and 6.1.1.4)
;
N N 0.0061 0.0033
;
International Tables for Crystallography
(1992, Vol. C, Tables 4.2.6.8 and 6.1.1.4)
;
P P 0.1023 0.0942
;
International Tables for Crystallography
(1992, Vol. C, Tables 4.2.6.8 and 6.1.1.4)
;
Ru Ru -1.2594 0.8363
;
International Tables for Crystallography
(1992, Vol. C, Tables 4.2.6.8 and 6.1.1.4)
;

loop_
_geom_angle_atom_site_label_1
_geom_angle_atom_site_label_2
_geom_angle_atom_site_label_3
_geom_angle
_geom_angle_publ_flag
N1 Ru1 N4 85.35(14) yes
N1 Ru1 N5 92.71(14) yes
N1 Ru1 N6 176.47(14) yes
N1 Ru1 N7 98.65(15) yes
N1 Ru1 N8 90.26(15) yes
N4 Ru1 N5 78.58(16) yes
N4 Ru1 N6 96.76(15) yes
N4 Ru1 N7 174.59(16) yes
N4 Ru1 N8 96.88(16) yes
N5 Ru1 N6 84.96(15) yes
N5 Ru1 N7 97.52(16) yes
N5 Ru1 N8 174.34(15) yes
N6 Ru1 N7 79.07(16) yes
N6 Ru1 N8 92.29(15) yes
N7 Ru1 N8 86.79(16) yes
F1 P1 F2 176.8(5) yes
F1 P1 F3 87.7(5) yes
F1 P1 F4 90.6(5) yes
F1 P1 F5 85.6(5) yes
F1 P1 F6 91.7(5) yes
F2 P1 F3 92.9(6) yes
F2 P1 F4 88.9(6) yes
F2 P1 F5 91.2(5) yes
F2 P1 F6 91.6(6) yes
F3 P1 F4 178.2(5) yes
F3 P1 F5 89.8(5) yes
F3 P1 F6 84.9(5) yes
F4 P1 F5 90.6(5) yes
F4 P1 F6 94.6(5) yes
F5 P1 F6 174.1(5) yes
F7 P2 F8 176.8(4) yes
F7 P2 F9 89.9(4) yes
F7 P2 F10 91.2(4) yes
F7 P2 F11 85.9(4) yes
F7 P2 F12 99.0(4) yes
F8 P2 F9 88.9(4) yes
F8 P2 F10 89.7(4) yes
F8 P2 F11 91.1(4) yes
F8 P2 F12 84.0(4) yes
F9 P2 F10 174.2(4) yes
F9 P2 F11 87.7(4) yes
F9 P2 F12 93.0(4) yes
F10 P2 F11 86.7(3) yes
F10 P2 F12 92.5(4) yes
F11 P2 F12 175.1(4) yes
Ru1 N1 C1 119.1(3) yes
Ru1 N1 C19 123.5(3) yes
C1 N1 C19 117.1(4) yes
C17 N2 C18 115.7(5) yes
C18 N3 C19 118.3(4) yes
Ru1 N4 C20 116.3(3) yes
Ru1 N4 C24 126.3(4) yes
C20 N4 C24 117.2(4) yes
Ru1 N5 C25 116.0(3) yes
Ru1 N5 C29 126.0(4) yes
C25 N5 C29 117.8(4) yes
Ru1 N6 C30 116.4(3) yes
Ru1 N6 C34 127.2(4) yes
C30 N6 C34 116.0(4) yes
Ru1 N7 C35 114.3(3) yes
Ru1 N7 C39 127.4(4) yes
C35 N7 C39 118.3(5) yes
Ru1 N8 C40 177.6(4) yes
N1 C1 C2 125.5(4) yes
C1 C2 C3 120.9(4) yes
C1 C2 C7 119.3(4) yes
C3 C2 C7 119.6(5) yes
C2 C3 C4 120.3(5) yes
C3 C4 C5 120.1(6) yes
C4 C5 C6 120.5(6) yes
C5 C6 C7 121.3(5) yes
C2 C7 C6 118.0(4) yes
C2 C7 C8 116.8(4) yes
C6 C7 C8 125.1(4) yes
C7 C8 C9 124.5(4) yes
C7 C8 C19 118.6(4) yes
C9 C8 C19 116.9(4) yes
C8 C9 C10 121.7(4) yes
C9 C10 C11 124.7(4) yes
C9 C10 C18 117.0(4) yes
C11 C10 C18 118.2(4) yes
C10 C11 C12 123.9(5) yes
C10 C11 C16 117.0(4) yes
C12 C11 C16 119.1(5) yes
C11 C12 C13 120.9(5) yes
C12 C13 C14 120.8(6) yes
C13 C14 C15 119.5(6) yes
C14 C15 C16 119.9(6) yes
C11 C16 C15 119.8(5) yes
C11 C16 C17 118.9(5) yes
C15 C16 C17 121.3(5) yes
N2 C17 C16 126.3(5) yes
N2 C18 N3 113.3(4) yes
N2 C18 C10 123.8(4) yes
N3 C18 C10 122.9(4) yes
N1 C19 N3 114.4(4) yes
N1 C19 C8 122.4(4) yes
N3 C19 C8 123.2(4) yes
N4 C20 C21 121.4(5) yes
N4 C20 C25 113.2(5) yes
C21 C20 C25 125.3(5) yes
C20 C21 C22 119.9(7) yes
C21 C22 C23 118.5(7) yes
C22 C23 C24 120.2(6) yes
N4 C24 C23 122.7(5) yes
N5 C25 C20 115.4(5) yes
N5 C25 C26 122.5(5) yes
C20 C25 C26 122.1(6) yes
C25 C26 C27 117.3(7) yes
C26 C27 C28 120.5(7) yes
C27 C28 C29 118.0(6) yes
N5 C29 C28 123.9(6) yes
N6 C30 C31 121.9(5) yes
N6 C30 C35 113.5(4) yes
C31 C30 C35 124.6(5) yes
C30 C31 C32 120.6(6) yes
C31 C32 C33 117.2(5) yes
C32 C33 C34 119.3(6) yes
N6 C34 C33 124.9(5) yes
N7 C35 C30 115.3(5) yes
N7 C35 C36 119.5(5) yes
C30 C35 C36 125.1(5) yes
C35 C36 C37 120.7(6) yes
C36 C37 C38 119.2(6) yes
C37 C38 C39 118.2(6) yes
N7 C39 C38 124.0(5) yes
N8 C40 C41 179.1(7) yes
N9 C42 C43 176.2(9) yes
N10 C44 C45 173.0(12) yes
N11 C46 C47 174.2(15) yes
N1 C1 H1 117.388 no
C2 C1 H1 117.112 no
C2 C3 H2 119.840 no
C4 C3 H2 119.806 no
C3 C4 H3 119.713 no
C5 C4 H3 120.155 no
C4 C5 H4 119.682 no
C6 C5 H4 119.811 no
C5 C6 H5 119.874 no
C7 C6 H5 118.774 no
C8 C9 H6 119.010 no
C10 C9 H6 119.337 no
C11 C12 H7 119.625 no
C13 C12 H7 119.453 no
C12 C13 H8 119.526 no
C14 C13 H8 119.690 no
C13 C14 H9 120.145 no
C15 C14 H9 120.388 no
C14 C15 H10 120.209 no
C16 C15 H10 119.908 no
N2 C17 H11 116.761 no
C16 C17 H11 116.925 no
C20 C21 H12 120.285 no
C22 C21 H12 119.825 no
C21 C22 H13 121.135 no
C23 C22 H13 120.337 no
C22 C23 H14 119.960 no
C24 C23 H14 119.813 no
N4 C24 H15 118.579 no
C23 C24 H15 118.752 no
C25 C26 H16 121.882 no
C27 C26 H16 120.847 no
C26 C27 H17 120.824 no
C28 C27 H17 118.678 no
C27 C28 H18 121.144 no
C29 C28 H18 120.868 no
N5 C29 H19 118.020 no
C28 C29 H19 118.059 no
C30 C31 H20 119.482 no
C32 C31 H20 119.915 no
C31 C32 H21 121.660 no
C33 C32 H21 121.108 no
C32 C33 H22 120.240 no
C34 C33 H22 120.459 no
N6 C34 H23 117.534 no
C33 C34 H23 117.545 no
C35 C36 H24 119.140 no
C37 C36 H24 120.123 no
C36 C37 H25 120.411 no
C38 C37 H25 120.366 no
C37 C38 H26 120.942 no
C39 C38 H26 120.840 no
N7 C39 H27 117.764 no
C38 C39 H27 118.274 no
C40 C41 H28 109.996 no
C40 C41 H29 109.731 no
C40 C41 H30 108.778 no
H28 C41 H29 109.441 no
H28 C41 H30 109.440 no
H29 C41 H30 109.438 no
C42 C43 H31 108.684 no
C42 C43 H32 109.578 no
C42 C43 H33 110.233 no
H31 C43 H32 109.445 no
H31 C43 H33 109.441 no
H32 C43 H33 109.443 no
C44 C45 H34 109.452 no
C44 C45 H35 108.454 no
C44 C45 H36 110.590 no
H34 C45 H35 109.439 no
H34 C45 H36 109.444 no
H35 C45 H36 109.441 no
C46 C47 H37 106.547 no
C46 C47 H38 111.808 no
C46 C47 H39 110.100 no
H37 C47 H38 109.443 no
H37 C47 H39 109.440 no
H38 C47 H39 109.444 no

loop_
_geom_bond_atom_site_label_1
_geom_bond_atom_site_label_2
_geom_bond_distance
_geom_bond_publ_flag
Ru1 N1 2.148(4) yes
Ru1 N4 2.048(4) yes
Ru1 N5 2.049(4) yes
Ru1 N6 2.052(4) yes
Ru1 N7 2.055(4) yes
Ru1 N8 2.045(4) yes
P1 F1 1.580(9) yes
P1 F2 1.529(8) yes
P1 F3 1.658(7) yes
P1 F4 1.557(7) yes
P1 F5 1.563(9) yes
P1 F6 1.553(8) yes
P2 F7 1.616(6) yes
P2 F8 1.623(7) yes
P2 F9 1.608(6) yes
P2 F10 1.611(6) yes
P2 F11 1.614(6) yes
P2 F12 1.586(8) yes
N1 C1 1.302(6) yes
N1 C19 1.418(5) yes
N2 C17 1.297(6) yes
N2 C18 1.388(7) yes
N3 C18 1.362(6) yes
N3 C19 1.326(6) yes
N4 C20 1.368(7) yes
N4 C24 1.348(7) yes
N5 C25 1.349(7) yes
N5 C29 1.356(6) yes
N6 C30 1.350(6) yes
N6 C34 1.325(7) yes
N7 C35 1.381(6) yes
N7 C39 1.335(7) yes
N8 C40 1.131(7) yes
N9 C42 1.101(13) yes
N10 C44 1.094(18) yes
N11 C46 1.218(16) yes
C1 C2 1.442(7) yes
C2 C3 1.407(7) yes
C2 C7 1.408(6) yes
C3 C4 1.359(8) yes
C4 C5 1.393(8) yes
C5 C6 1.353(9) yes
C6 C7 1.402(7) yes
C7 C8 1.465(6) yes
C8 C9 1.393(6) yes
C8 C19 1.429(6) yes
C9 C10 1.377(7) yes
C10 C11 1.435(6) yes
C10 C18 1.424(6) yes
C11 C12 1.415(7) yes
C11 C16 1.403(7) yes
C12 C13 1.359(8) yes
C13 C14 1.396(10) yes
C14 C15 1.410(9) yes
C15 C16 1.402(7) yes
C16 C17 1.425(7) yes
C20 C21 1.420(9) yes
C20 C25 1.473(7) yes
C21 C22 1.393(10) yes
C22 C23 1.342(10) yes
C23 C24 1.425(8) yes
C25 C26 1.399(9) yes
C26 C27 1.410(10) yes
C27 C28 1.376(12) yes
C28 C29 1.368(8) yes
C30 C31 1.378(7) yes
C30 C35 1.484(7) yes
C31 C32 1.406(9) yes
C32 C33 1.333(9) yes
C33 C34 1.395(8) yes
C35 C36 1.454(8) yes
C36 C37 1.351(9) yes
C37 C38 1.404(11) yes
C38 C39 1.413(8) yes
C40 C41 1.447(8) yes
C42 C43 1.527(12) yes
C44 C45 1.615(18) yes
C46 C47 1.393(17) yes
C1 H1 0.930 no
C3 H2 0.930 no
C4 H3 0.930 no
C5 H4 0.930 no
C6 H5 0.930 no
C9 H6 0.930 no
C12 H7 0.930 no
C13 H8 0.930 no
C14 H9 0.930 no
C15 H10 0.930 no
C17 H11 0.930 no
C21 H12 0.930 no
C22 H13 0.930 no
C23 H14 0.930 no
C24 H15 0.930 no
C26 H16 0.930 no
C27 H17 0.930 no
C28 H18 0.930 no
C29 H19 0.930 no
C31 H20 0.930 no
C32 H21 0.930 no
C33 H22 0.930 no
C34 H23 0.930 no
C36 H24 0.930 no
C37 H25 0.930 no
C38 H26 0.930 no
C39 H27 0.930 no
C41 H28 0.960 no
C41 H29 0.960 no
C41 H30 0.960 no
C43 H31 0.960 no
C43 H32 0.960 no
C43 H33 0.960 no
C45 H34 0.960 no
C45 H35 0.960 no
C45 H36 0.960 no
C47 H37 0.960 no
C47 H38 0.960 no
C47 H39 0.960 no

loop_
_geom_contact_atom_site_label_1
_geom_contact_atom_site_label_2
_geom_contact_distance
_geom_contact_publ_flag
_geom_contact_site_symmetry_2
Ru1 N3 3.218(4) no .
N1 C7 2.892(6) no .
N1 C18 3.570(6) no .
N1 C20 3.477(6) no .
N1 C24 3.554(6) no .
N1 C25 3.592(7) no .
N1 C39 3.377(7) no .
N2 C11 2.877(6) no .
N2 C19 3.524(6) no .
N2 C29 3.343(7) no .
N3 N5 2.915(5) no .
N3 N7 3.183(5) no .
N3 C1 3.484(6) no .
N3 C9 2.789(5) no .
N3 C17 3.472(6) no .
N3 C29 2.941(6) no .
N3 C39 3.038(7) no .
N4 C1 3.094(6) no .
N4 C22 2.828(8) no .
N4 C34 3.249(7) no .
N5 C19 3.328(6) no .
N5 C27 2.771(8) no .
N5 C30 3.391(6) no .
N5 C34 3.465(6) no .
N5 C35 3.559(7) no .
N6 C25 3.548(7) no .
N6 C29 3.377(6) no .
N6 C32 2.807(7) no .
N7 C29 3.255(7) no .
N7 C37 2.825(8) no .
N8 C1 3.138(6) no .
N8 C24 3.233(7) no .
N8 C39 3.458(7) no .
C1 C8 2.778(6) no .
C1 C24 3.300(7) no .
C2 C5 2.769(8) no .
C2 C19 2.787(6) no .
C3 C6 2.762(7) no .
C4 C7 2.790(7) no .
C6 C9 3.061(7) no .
C8 C18 2.755(6) no .
C9 C12 3.009(7) no .
C10 C17 2.742(7) no .
C10 C19 2.764(6) no .
C11 C14 2.801(8) no .
C12 C15 2.787(8) no .
C13 C16 2.795(8) no .
C16 C18 2.745(6) no .
C18 C29 3.557(7) no .
C19 C39 3.533(7) no .
C20 C23 2.742(8) no .
C21 C24 2.725(9) no .
C21 C26 3.040(10) no .
C25 C28 2.749(8) no .
C26 C29 2.733(10) no .
C29 C30 3.490(7) no .
C29 C35 3.447(7) no .
C30 C33 2.717(7) no .
C31 C34 2.659(8) no .
C31 C36 3.105(8) no .
C34 C35 3.588(8) no .
C35 C38 2.780(8) no .
C36 C39 2.733(9) no .
F1 N9 3.451(13) no 1_455
F1 C26 3.443(12) no .
F1 C42 3.111(13) no 1_455
F1 C43 3.271(13) no 1_455
F1 C47 3.324(18) no 2_666
F2 C24 3.264(9) no 2_556
F2 C33 3.406(14) no .
F2 C46 3.473(15) no 1_455
F3 N8 3.590(9) no 2_556
F3 C36 3.426(10) no 1_455
F3 C37 3.057(12) no 1_455
F3 C40 3.188(10) no 2_556
F3 C41 3.206(12) no 2_556
F4 C33 3.599(11) no .
F4 C45 3.343(14) no .
F5 C33 3.541(11) no .
F5 C33 3.381(10) no 2_556
F5 C34 3.470(11) no .
F5 C34 3.383(9) no 2_556
F6 C45 3.480(15) no 2_566
F7 C12 3.463(9) no 2_657
F7 C41 3.419(11) no .
F8 C22 3.165(10) no 1_655
F8 C23 3.405(9) no 1_655
F8 C38 3.474(10) no .
F9 C31 3.158(8) no 2_656
F9 C32 3.244(9) no 2_656
F9 C40 3.292(9) no .
F9 C41 3.213(10) no .
F10 C9 3.475(7) no 2_657
F11 C12 3.375(8) no 2_657
F11 C40 3.446(8) no .
F12 C47 3.254(16) no 2_756
N2 C42 3.473(10) no .
N2 C43 3.424(10) no .
N8 F3 3.590(9) no 2_556
N9 F1 3.451(13) no 1_655
N9 C21 3.437(12) no 1_655
N10 C29 3.591(16) no .
N10 C36 3.499(14) no .
N10 C43 3.502(15) no .
N10 C44 3.580(17) no 2_666
N11 C24 3.384(11) no 2_656
N11 C40 3.551(13) no 2_656
C3 C11 3.580(7) no 2_657
C3 C12 3.417(8) no 2_657
C4 C10 3.562(8) no 2_657
C4 C11 3.475(8) no 2_657
C5 C10 3.570(8) no 2_657
C7 C9 3.598(7) no 2_657
C9 F10 3.475(7) no 2_657
C9 C7 3.598(7) no 2_657
C10 C4 3.562(8) no 2_657
C10 C5 3.570(8) no 2_657
C11 C3 3.580(7) no 2_657
C11 C4 3.475(8) no 2_657
C11 C15 3.375(8) no 2_667
C12 F7 3.463(9) no 2_657
C12 F11 3.375(8) no 2_657
C12 C3 3.417(8) no 2_657
C13 C17 3.373(9) no 2_667
C14 C17 3.592(9) no 2_667
C15 C11 3.375(8) no 2_667
C15 C16 3.588(8) no 2_667
C16 C15 3.588(8) no 2_667
C17 C13 3.373(9) no 2_667
C17 C14 3.592(9) no 2_667
C17 C42 3.491(11) no .
C17 C43 3.592(10) no .
C21 N9 3.437(12) no 1_455
C22 F8 3.165(10) no 1_455
C23 F8 3.405(9) no 1_455
C24 F2 3.264(9) no 2_556
C24 N11 3.384(11) no 2_656
C26 F1 3.443(12) no .
C29 N10 3.591(16) no .
C31 F9 3.158(8) no 2_656
C31 C37 3.415(9) no 2_656
C31 C44 3.518(11) no .
C32 F9 3.244(9) no 2_656
C32 C37 3.480(10) no 2_656
C32 C38 3.570(9) no 2_656
C33 F2 3.406(14) no .
C33 F4 3.599(11) no .
C33 F5 3.541(11) no .
C33 F5 3.381(10) no 2_556
C34 F5 3.470(11) no .
C34 F5 3.383(9) no 2_556
C36 F3 3.426(10) no 1_655
C36 N10 3.499(14) no .
C37 F3 3.057(12) no 1_655
C37 C31 3.415(9) no 2_656
C37 C32 3.480(10) no 2_656
C37 C43 3.583(11) no .
C38 F8 3.474(10) no .
C38 C32 3.570(9) no 2_656
C40 F3 3.188(10) no 2_556
C40 F9 3.292(9) no .
C40 F11 3.446(8) no .
C40 N11 3.551(13) no 2_656
C41 F3 3.206(12) no 2_556
C41 F7 3.419(11) no .
C41 F9 3.213(10) no .
C42 F1 3.111(13) no 1_655
C42 N2 3.473(10) no .
C42 C17 3.491(11) no .
C43 F1 3.271(13) no 1_655
C43 N2 3.424(10) no .
C43 N10 3.502(15) no .
C43 C17 3.592(10) no .
C43 C37 3.583(11) no .
C44 N10 3.580(17) no 2_666
C44 C31 3.518(11) no .
C45 F4 3.343(14) no .
C45 F6 3.480(15) no 2_566
C46 F2 3.473(15) no 1_655
C47 F1 3.324(18) no 2_666
C47 F12 3.254(16) no 2_756
Ru1 H1 2.9740 no .
Ru1 H15 3.1212 no .
Ru1 H19 3.1134 no .
Ru1 H23 3.1088 no .
Ru1 H27 3.1242 no .
N1 H27 2.8450 no .
N2 H18 3.4958 no .
N2 H19 2.9991 no .
N3 H19 2.8203 no .
N3 H27 2.6928 no .
N4 H1 2.8593 no .
N4 H12 3.2644 no .
N4 H14 3.2564 no .
N4 H23 2.7355 no .
N5 H16 3.2477 no .
N5 H18 3.2351 no .
N5 H23 3.5799 no .
N6 H19 3.3685 no .
N6 H20 3.2124 no .
N6 H22 3.2335 no .
N7 H19 2.7121 no .
N7 H24 3.2792 no .
N7 H26 3.2522 no .
N8 H1 2.6378 no .
N8 H15 2.7018 no .
N8 H27 3.4066 no .
N8 H28 3.0389 no .
N8 H29 3.0443 no .
N8 H30 3.0276 no .
N9 H31 3.0680 no .
N9 H32 3.1042 no .
N9 H33 3.0765 no .
N10 H34 3.1410 no .
N10 H35 3.1805 no .
N10 H36 3.1489 no .
N11 H37 3.0392 no .
N11 H38 3.1159 no .
N11 H39 3.0364 no .
C1 H2 2.6473 no .
C1 H15 3.2698 no .
C2 H3 3.2396 no .
C2 H5 3.2469 no .
C3 H1 2.6180 no .
C3 H4 3.2190 no .
C4 H5 3.2241 no .
C5 H2 3.2248 no .
C6 H3 3.2202 no .
C6 H6 2.7754 no .
C7 H1 3.2797 no .
C7 H2 3.2724 no .
C7 H4 3.2394 no .
C7 H6 2.7030 no .
C8 H5 2.7200 no .
C9 H5 2.7808 no .
C9 H7 2.7383 no .
C10 H7 2.7027 no .
C11 H6 2.6752 no .
C11 H8 3.2501 no .
C11 H10 3.2648 no .
C11 H11 3.2553 no .
C12 H6 2.7210 no .
C12 H9 3.2304 no .
C13 H10 3.2637 no .
C14 H7 3.2312 no .
C15 H8 3.2624 no .
C15 H11 2.6004 no .
C16 H7 3.2661 no .
C16 H9 3.2738 no .
C17 H10 2.6377 no .
C18 H6 3.2352 no .
C18 H11 3.1147 no .
C18 H19 3.3958 no .
C18 H27 3.5996 no .
C19 H1 3.1624 no .
C19 H6 3.2501 no .
C19 H27 2.9258 no .
C20 H13 3.2816 no .
C20 H15 3.1594 no .
C20 H16 2.7120 no .
C20 H23 3.2720 no .
C21 H14 3.1972 no .
C21 H16 2.7714 no .
C22 H15 3.2230 no .
C23 H12 3.1893 no .
C24 H1 2.7497 no .
C24 H13 3.2444 no .
C24 H23 3.1511 no .
C25 H12 2.7697 no .
C25 H17 3.2488 no .
C25 H19 3.1501 no .
C26 H12 2.7835 no .
C26 H18 3.2646 no .
C27 H19 3.1857 no .
C28 H16 3.2581 no .
C29 H17 3.1882 no .
C30 H19 3.1692 no .
C30 H21 3.2627 no .
C30 H23 3.1081 no .
C30 H24 2.7909 no .
C31 H22 3.1926 no .
C31 H23 3.5892 no .
C31 H24 2.8453 no .
C32 H23 3.1761 no .
C33 H20 3.1802 no .
C34 H20 3.5890 no .
C34 H21 3.2070 no .
C35 H19 2.8111 no .
C35 H20 2.7102 no .
C35 H25 3.2847 no .
C35 H27 3.1665 no .
C36 H19 3.5736 no .
C36 H20 2.8124 no .
C36 H26 3.2197 no .
C37 H27 3.2505 no .
C38 H24 3.2225 no .
C39 H19 3.3851 no .
C39 H25 3.2642 no .
C40 H1 3.1211 no .
C40 H15 3.1014 no .
H1 H2 2.4466 no .
H1 H15 2.5230 no .
H2 H3 2.2825 no .
H3 H4 2.3207 no .
H4 H5 2.2791 no .
H5 H6 2.2401 no .
H6 H7 2.1894 no .
H7 H8 2.2751 no .
H8 H9 2.3241 no .
H9 H10 2.3482 no .
H10 H11 2.4336 no .
H12 H13 2.3364 no .
H12 H16 2.2550 no .
H13 H14 2.2763 no .
H14 H15 2.3345 no .
H15 H23 3.3216 no .
H16 H17 2.3630 no .
H17 H18 2.3032 no .
H18 H19 2.2822 no .
H20 H21 2.3578 no .
H20 H24 2.3004 no .
H21 H22 2.2818 no .
H22 H23 2.2970 no .
H24 H25 2.2885 no .
H25 H26 2.3523 no .
H26 H27 2.3307 no .
P1 H25 3.4097 no 1_455
P1 H37 3.5724 no 2_666
P2 H7 3.4369 no 2_657
P2 H21 3.4482 no 2_656
P2 H29 3.3126 no .
F1 H16 3.0662 no .
F1 H25 3.2188 no 1_455
F1 H32 3.1115 no 1_455
F1 H33 3.0778 no 1_455
F1 H37 2.4757 no 2_666
F1 H39 3.4544 no 2_666
F2 H15 2.7310 no 2_556
F2 H22 2.8214 no .
F2 H23 3.1822 no 2_556
F2 H38 3.0680 no 1_455
F3 H24 3.0445 no 1_455
F3 H25 2.2831 no 1_455
F3 H28 2.6600 no 2_556
F3 H30 3.3481 no 2_556
F3 H33 3.1118 no 1_455
F4 H22 3.5559 no .
F4 H34 2.6326 no .
F4 H36 3.1982 no .
F4 H37 3.3696 no 2_666
F4 H38 3.4014 no 1_455
F5 H22 3.2220 no .
F5 H22 3.1371 no 2_556
F5 H23 3.0676 no .
F5 H23 3.1126 no 2_556
F5 H25 2.9215 no 1_455
F6 H28 3.2757 no 2_556
F6 H30 3.1660 no 2_556
F6 H34 2.9565 no 2_566
F6 H35 3.1120 no 2_566
F6 H37 3.4709 no 1_455
F6 H37 3.2478 no 2_666
F6 H38 3.4233 no 1_455
F7 H7 2.9242 no 2_657
F7 H8 3.1685 no 2_657
F7 H11 2.7915 no 1_545
F7 H29 2.4809 no .
F7 H31 3.1608 no 1_545
F7 H32 3.4993 no 1_545
F8 H4 3.5604 no 2_657
F8 H5 2.9190 no 2_657
F8 H13 2.4380 no 1_655
F8 H14 2.9249 no 1_655
F8 H21 2.7989 no 2_656
F8 H26 3.0120 no .
F8 H27 3.2153 no .
F9 H20 2.5068 no 2_656
F9 H21 2.7075 no 2_656
F9 H28 3.4665 no .
F9 H29 2.5442 no .
F9 H36 3.3872 no 2_656
F10 H5 3.1909 no 2_657
F10 H6 2.8421 no 2_657
F10 H7 3.0014 no 2_657
F10 H10 2.9381 no 1_545
F10 H11 3.3214 no 1_545
F11 H5 2.8707 no 2_657
F11 H6 2.7725 no 2_657
F11 H7 2.4668 no 2_657
F11 H27 3.0527 no .
F11 H29 3.1297 no .
F12 H14 2.9309 no 1_655
F12 H21 2.9599 no 2_656
F12 H32 3.2048 no 1_545
F12 H36 3.1785 no 2_656
F12 H38 2.9686 no 2_756
F12 H39 2.7115 no 2_756
N2 H31 2.6630 no .
N9 H3 3.0754 no 2_657
N9 H4 3.1124 no 2_657
N9 H12 2.5357 no 1_655
N9 H16 2.9234 no 1_655
N9 H26 3.2684 no .
N10 H18 3.2461 no .
N10 H19 3.0609 no .
N10 H20 3.2932 no .
N10 H24 3.2554 no .
N10 H28 3.3905 no 2_656
N10 H31 3.2950 no .
N10 H33 2.9893 no .
N10 H35 3.4592 no 2_666
N11 H1 3.1060 no 2_656
N11 H2 3.1441 no 2_656
N11 H8 3.4900 no 1_554
N11 H14 3.4055 no 2_656
N11 H15 2.6509 no 2_656
N11 H17 2.7877 no 2_666
N11 H30 2.8768 no 2_656
C2 H6 3.4732 no 2_657
C2 H7 3.5806 no 2_657
C3 H7 3.3793 no 2_657
C5 H13 3.4126 no 2_557
C5 H26 3.5426 no 2_657
C5 H27 3.5304 no 2_657
C6 H27 3.5793 no 2_657
C7 H6 3.5201 no 2_657
C10 H10 3.5809 no 2_667
C11 H3 3.4904 no 2_657
C11 H10 3.4282 no 2_667
C12 H2 3.2550 no 2_657
C12 H10 3.5945 no 2_667
C12 H11 3.5449 no 2_667
C13 H2 3.5214 no 2_657
C13 H11 3.4037 no 2_667
C13 H17 3.5551 no 2_667
C13 H18 3.4099 no 2_667
C16 H3 3.5046 no 2_657
C17 H8 3.4954 no 2_667
C17 H31 2.8684 no .
C18 H4 3.5237 no 2_657
C18 H9 3.5097 no 2_667
C21 H26 3.4847 no 1_455
C22 H21 3.3938 no 2_556
C22 H22 3.5438 no 2_556
C22 H26 3.0629 no 1_455
C23 H21 3.1792 no 2_556
C23 H22 3.1624 no 2_556
C24 H22 3.3039 no 2_556
C26 H9 3.5124 no 2_667
C27 H8 3.1852 no 2_667
C27 H9 3.0857 no 2_667
C27 H37 3.4675 no 2_666
C28 H8 2.9993 no 2_667
C28 H9 3.3505 no 2_667
C28 H34 3.5174 no .
C30 H24 3.5335 no 2_656
C31 H25 3.5690 no 2_656
C31 H36 3.1850 no .
C32 H14 3.5956 no 2_556
C32 H25 3.3994 no 2_656
C32 H26 3.5432 no 2_656
C32 H36 2.9887 no .
C33 H23 3.5329 no 2_556
C33 H25 3.4029 no 2_656
C34 H25 3.5773 no 2_656
C36 H33 3.1294 no .
C37 H33 2.8088 no .
C38 H4 3.2417 no 2_657
C38 H13 3.3681 no 1_655
C38 H21 3.4876 no 2_656
C38 H33 3.4039 no .
C39 H4 3.4071 no 2_657
C40 H24 3.4517 no 2_656
C41 H18 3.5200 no 1_545
C42 H11 3.2339 no .
C42 H12 3.4088 no 1_655
C42 H16 3.5326 no 1_655
C42 H25 3.5502 no .
C42 H26 3.4321 no .
C42 H39 3.2880 no 2_766
C43 H11 3.1355 no .
C43 H25 3.5208 no .
C43 H35 3.1907 no 2_666
C43 H39 3.3077 no 2_766
C44 H18 3.2904 no .
C44 H19 3.4801 no .
C44 H20 3.2618 no .
C44 H28 3.5726 no 1_565
C45 H28 3.5704 no 1_565
C45 H32 3.3337 no 2_666
C45 H38 3.1666 no 1_455
C46 H14 3.2089 no 2_656
C46 H15 3.0338 no 2_656
C46 H17 2.7443 no 2_666
C46 H30 3.3436 no 2_656
C47 H14 3.5079 no 2_656
C47 H17 3.2980 no 2_666
C47 H32 3.1353 no 2_766
C47 H36 3.4874 no 1_655
H1 N11 3.1060 no 2_656
H2 N11 3.1441 no 2_656
H2 C12 3.2550 no 2_657
H2 C13 3.5214 no 2_657
H2 H7 3.2889 no 2_657
H3 N9 3.0754 no 2_657
H3 C11 3.4904 no 2_657
H3 C16 3.5046 no 2_657
H4 F8 3.5604 no 2_657
H4 N9 3.1124 no 2_657
H4 C18 3.5237 no 2_657
H4 C38 3.2417 no 2_657
H4 C39 3.4071 no 2_657
H4 H12 3.4939 no 2_557
H4 H13 2.8779 no 2_557
H4 H26 2.6432 no 2_657
H4 H27 2.9428 no 2_657
H5 F8 2.9190 no 2_657
H5 F10 3.1909 no 2_657
H5 F11 2.8707 no 2_657
H5 H27 3.0498 no 2_657
H6 F10 2.8421 no 2_657
H6 F11 2.7725 no 2_657
H6 C2 3.4732 no 2_657
H6 C7 3.5201 no 2_657
H7 P2 3.4369 no 2_657
H7 F7 2.9242 no 2_657
H7 F10 3.0014 no 2_657
H7 F11 2.4668 no 2_657
H7 C2 3.5806 no 2_657
H7 C3 3.3793 no 2_657
H7 H2 3.2889 no 2_657
H8 F7 3.1685 no 2_657
H8 N11 3.4900 no 1_556
H8 C17 3.4954 no 2_667
H8 C27 3.1852 no 2_667
H8 C28 2.9993 no 2_667
H8 H11 3.4063 no 2_667
H8 H17 2.9166 no 2_667
H8 H18 2.5860 no 2_667
H8 H29 3.5092 no 2_657
H8 H30 3.5333 no 2_657
H9 C18 3.5097 no 2_667
H9 C26 3.5124 no 2_667
H9 C27 3.0857 no 2_667
H9 C28 3.3505 no 2_667
H9 H17 3.1537 no 2_667
H9 H18 3.5802 no 2_667
H10 F10 2.9381 no 1_565
H10 C10 3.5809 no 2_667
H10 C11 3.4282 no 2_667
H10 C12 3.5945 no 2_667
H11 F7 2.7915 no 1_565
H11 F10 3.3214 no 1_565
H11 C12 3.5449 no 2_667
H11 C13 3.4037 no 2_667
H11 C42 3.2339 no .
H11 C43 3.1355 no .
H11 H8 3.4063 no 2_667
H11 H31 2.4211 no .
H11 H32 3.4540 no .
H12 N9 2.5357 no 1_455
H12 C42 3.4088 no 1_455
H12 H4 3.4939 no 2_557
H12 H26 3.2503 no 1_455
H13 F8 2.4380 no 1_455
H13 C5 3.4126 no 2_557
H13 C38 3.3681 no 1_455
H13 H4 2.8779 no 2_557
H13 H21 3.2748 no 2_556
H13 H26 2.4762 no 1_455
H14 F8 2.9249 no 1_455
H14 F12 2.9309 no 1_455
H14 N11 3.4055 no 2_656
H14 C32 3.5956 no 2_556
H14 C46 3.2089 no 2_656
H14 C47 3.5079 no 2_656
H14 H21 2.8400 no 2_556
H14 H22 3.3240 no 2_556
H14 H38 3.1993 no 2_656
H14 H39 3.5762 no 2_656
H15 F2 2.7310 no 2_556
H15 N11 2.6509 no 2_656
H15 C46 3.0338 no 2_656
H15 H22 3.5641 no 2_556
H16 F1 3.0662 no .
H16 N9 2.9234 no 1_455
H16 C42 3.5326 no 1_455
H16 H37 3.4103 no 2_666
H17 N11 2.7877 no 2_666
H17 C13 3.5551 no 2_667
H17 C46 2.7443 no 2_666
H17 C47 3.2980 no 2_666
H17 H8 2.9166 no 2_667
H17 H9 3.1537 no 2_667
H17 H30 3.3042 no 1_565
H17 H37 2.8922 no 2_666
H18 N10 3.2461 no .
H18 C13 3.4099 no 2_667
H18 C41 3.5200 no 1_565
H18 C44 3.2904 no .
H18 H8 2.5860 no 2_667
H18 H9 3.5802 no 2_667
H18 H29 3.2129 no 1_565
H18 H30 2.9860 no 1_565
H18 H34 3.4129 no .
H19 N10 3.0609 no .
H19 C44 3.4801 no .
H19 H31 3.3539 no .
H20 F9 2.5068 no 2_656
H20 N10 3.2932 no .
H20 C44 3.2618 no .
H20 H36 3.1897 no .
H21 P2 3.4482 no 2_656
H21 F8 2.7989 no 2_656
H21 F9 2.7075 no 2_656
H21 F12 2.9599 no 2_656
H21 C22 3.3938 no 2_556
H21 C23 3.1792 no 2_556
H21 C38 3.4876 no 2_656
H21 H13 3.2748 no 2_556
H21 H14 2.8400 no 2_556
H21 H26 3.2897 no 2_656
H21 H36 2.8676 no .
H22 F2 2.8214 no .
H22 F4 3.5559 no .
H22 F5 3.2220 no .
H22 F5 3.1371 no 2_556
H22 C22 3.5438 no 2_556
H22 C23 3.1624 no 2_556
H22 C24 3.3039 no 2_556
H22 H14 3.3240 no 2_556
H22 H15 3.5641 no 2_556
H22 H23 2.7329 no 2_556
H23 F2 3.1822 no 2_556
H23 F5 3.0676 no .
H23 F5 3.1126 no 2_556
H23 C33 3.5329 no 2_556
H23 H22 2.7329 no 2_556
H23 H23 3.4090 no 2_556
H24 F3 3.0445 no 1_655
H24 N10 3.2554 no .
H24 C30 3.5335 no 2_656
H24 C40 3.4517 no 2_656
H24 H28 3.0551 no 2_656
H24 H33 3.2995 no .
H25 P1 3.4097 no 1_655
H25 F1 3.2188 no 1_655
H25 F3 2.2831 no 1_655
H25 F5 2.9215 no 1_655
H25 C31 3.5690 no 2_656
H25 C32 3.3994 no 2_656
H25 C33 3.4029 no 2_656
H25 C34 3.5773 no 2_656
H25 C42 3.5502 no .
H25 C43 3.5208 no .
H25 H33 2.7499 no .
H26 F8 3.0120 no .
H26 N9 3.2684 no .
H26 C5 3.5426 no 2_657
H26 C21 3.4847 no 1_655
H26 C22 3.0629 no 1_655
H26 C32 3.5432 no 2_656
H26 C42 3.4321 no .
H26 H4 2.6432 no 2_657
H26 H12 3.2503 no 1_655
H26 H13 2.4762 no 1_655
H26 H21 3.2897 no 2_656
H27 F8 3.2153 no .
H27 F11 3.0527 no .
H27 C5 3.5304 no 2_657
H27 C6 3.5793 no 2_657
H27 H4 2.9428 no 2_657
H27 H5 3.0498 no 2_657
H28 F3 2.6600 no 2_556
H28 F6 3.2757 no 2_556
H28 F9 3.4665 no .
H28 N10 3.3905 no 2_656
H28 C44 3.5726 no 1_545
H28 C45 3.5704 no 1_545
H28 H24 3.0551 no 2_656
H28 H34 3.4579 no 1_545
H28 H35 3.1760 no 1_545
H29 P2 3.3126 no .
H29 F7 2.4809 no .
H29 F9 2.5442 no .
H29 F11 3.1297 no .
H29 H8 3.5092 no 2_657
H29 H18 3.2129 no 1_545
H30 F3 3.3481 no 2_556
H30 F6 3.1660 no 2_556
H30 N11 2.8768 no 2_656
H30 C46 3.3436 no 2_656
H30 H8 3.5333 no 2_657
H30 H17 3.3042 no 1_545
H30 H18 2.9860 no 1_545
H30 H34 3.3754 no 1_545
H31 F7 3.1608 no 1_565
H31 N2 2.6630 no .
H31 N10 3.2950 no .
H31 C17 2.8684 no .
H31 H11 2.4211 no .
H31 H19 3.3539 no .
H32 F1 3.1115 no 1_655
H32 F7 3.4993 no 1_565
H32 F12 3.2048 no 1_565
H32 C45 3.3337 no 2_666
H32 C47 3.1353 no 2_766
H32 H11 3.4540 no .
H32 H35 2.4991 no 2_666
H32 H36 3.3762 no 2_666
H32 H37 3.1351 no 2_766
H32 H38 3.2153 no 2_766
H32 H39 2.5686 no 2_766
H33 F1 3.0778 no 1_655
H33 F3 3.1118 no 1_655
H33 N10 2.9893 no .
H33 C36 3.1294 no .
H33 C37 2.8088 no .
H33 C38 3.4039 no .
H33 H24 3.2995 no .
H33 H25 2.7499 no .
H33 H35 3.0702 no 2_666
H34 F4 2.6326 no .
H34 F6 2.9565 no 2_566
H34 C28 3.5174 no .
H34 H18 3.4129 no .
H34 H28 3.4579 no 1_565
H34 H30 3.3754 no 1_565
H34 H38 3.2606 no 1_455
H35 F6 3.1120 no 2_566
H35 N10 3.4592 no 2_666
H35 C43 3.1907 no 2_666
H35 H28 3.1760 no 1_565
H35 H32 2.4991 no 2_666
H35 H33 3.0702 no 2_666
H35 H38 3.0892 no 1_455
H36 F4 3.1982 no .
H36 F9 3.3872 no 2_656
H36 F12 3.1785 no 2_656
H36 C31 3.1850 no .
H36 C32 2.9887 no .
H36 C47 3.4874 no 1_455
H36 H20 3.1897 no .
H36 H21 2.8676 no .
H36 H32 3.3762 no 2_666
H36 H38 2.6501 no 1_455
H37 P1 3.5724 no 2_666
H37 F1 2.4757 no 2_666
H37 F4 3.3696 no 2_666
H37 F6 3.4709 no 1_655
H37 F6 3.2478 no 2_666
H37 C27 3.4675 no 2_666
H37 H16 3.4103 no 2_666
H37 H17 2.8922 no 2_666
H37 H32 3.1351 no 2_766
H38 F2 3.0680 no 1_655
H38 F4 3.4014 no 1_655
H38 F6 3.4233 no 1_655
H38 F12 2.9686 no 2_756
H38 C45 3.1666 no 1_655
H38 H14 3.1993 no 2_656
H38 H32 3.2153 no 2_766
H38 H34 3.2606 no 1_655
H38 H35 3.0892 no 1_655
H38 H36 2.6501 no 1_655
H39 F1 3.4544 no 2_666
H39 F12 2.7115 no 2_756
H39 C42 3.2880 no 2_766
H39 C43 3.3077 no 2_766
H39 H14 3.5762 no 2_656
H39 H32 2.5686 no 2_766

loop_
_geom_torsion_atom_site_label_1
_geom_torsion_atom_site_label_2
_geom_torsion_atom_site_label_3
_geom_torsion_atom_site_label_4
_geom_torsion
_geom_torsion_publ_flag
N1 Ru1 N4 C20 88.3(3) no
N1 Ru1 N4 C24 -86.6(3) no
N4 Ru1 N1 C1 54.0(3) no
N4 Ru1 N1 C19 -118.8(3) no
N1 Ru1 N5 C25 -82.4(3) no
N1 Ru1 N5 C29 101.3(3) no
N5 Ru1 N1 C1 132.3(3) no
N5 Ru1 N1 C19 -40.5(3) no
N1 Ru1 N7 C35 -168.1(3) no
N1 Ru1 N7 C39 11.9(3) no
N7 Ru1 N1 C1 -129.6(3) no
N7 Ru1 N1 C19 57.5(3) no
N8 Ru1 N1 C1 -42.8(3) no
N8 Ru1 N1 C19 144.3(3) no
N4 Ru1 N5 C25 2.3(3) no
N4 Ru1 N5 C29 -174.0(3) no
N5 Ru1 N4 C20 -5.4(3) no
N5 Ru1 N4 C24 179.6(3) no
N4 Ru1 N6 C30 165.1(3) no
N4 Ru1 N6 C34 -6.7(4) no
N6 Ru1 N4 C20 -88.8(3) no
N6 Ru1 N4 C24 96.2(3) no
N8 Ru1 N4 C20 178.0(3) no
N8 Ru1 N4 C24 3.1(3) no
N5 Ru1 N6 C30 87.3(3) no
N5 Ru1 N6 C34 -84.5(3) no
N6 Ru1 N5 C25 100.3(3) no
N6 Ru1 N5 C29 -76.0(3) no
N5 Ru1 N7 C35 -74.1(3) no
N5 Ru1 N7 C39 105.8(3) no
N7 Ru1 N5 C25 178.5(3) no
N7 Ru1 N5 C29 2.2(3) no
N6 Ru1 N7 C35 9.2(3) no
N6 Ru1 N7 C39 -170.8(4) no
N7 Ru1 N6 C30 -11.4(3) no
N7 Ru1 N6 C34 176.8(4) no
N8 Ru1 N6 C30 -97.7(3) no
N8 Ru1 N6 C34 90.5(3) no
N8 Ru1 N7 C35 102.2(3) no
N8 Ru1 N7 C39 -77.9(3) no
Ru1 N1 C1 C2 -170.0(3) no
Ru1 N1 C19 N3 -11.5(5) no
Ru1 N1 C19 C8 169.8(3) no
C1 N1 C19 N3 175.5(4) no
C1 N1 C19 C8 -3.2(6) no
C19 N1 C1 C2 3.3(7) no
C17 N2 C18 N3 -179.9(4) no
C17 N2 C18 C10 0.7(7) no
C18 N2 C17 C16 3.2(8) no
C18 N3 C19 N1 179.2(4) no
C18 N3 C19 C8 -2.2(6) no
C19 N3 C18 N2 -178.6(4) no
C19 N3 C18 C10 0.8(6) no
Ru1 N4 C20 C21 -173.2(3) no
Ru1 N4 C20 C25 7.3(5) no
Ru1 N4 C24 C23 173.6(3) no
C20 N4 C24 C23 -1.3(7) no
C24 N4 C20 C21 2.3(7) no
C24 N4 C20 C25 -177.3(4) no
Ru1 N5 C25 C20 0.8(5) no
Ru1 N5 C25 C26 -177.5(3) no
Ru1 N5 C29 C28 176.7(3) no
C25 N5 C29 C28 0.4(7) no
C29 N5 C25 C20 177.5(4) no
C29 N5 C25 C26 -0.9(7) no
Ru1 N6 C30 C31 -170.4(3) no
Ru1 N6 C30 C35 11.2(5) no
Ru1 N6 C34 C33 169.2(3) no
C30 N6 C34 C33 -2.6(7) no
C34 N6 C30 C31 2.3(6) no
C34 N6 C30 C35 -176.1(4) no
Ru1 N7 C35 C30 -6.2(5) no
Ru1 N7 C35 C36 176.9(3) no
Ru1 N7 C39 C38 -178.0(3) no
C35 N7 C39 C38 1.9(7) no
C39 N7 C35 C30 173.8(4) no
C39 N7 C35 C36 -3.1(6) no
N1 C1 C2 C3 176.3(4) no
N1 C1 C2 C7 0.7(7) no
C1 C2 C3 C4 -175.7(4) no
C1 C2 C7 C6 176.2(4) no
C1 C2 C7 C8 -4.7(6) no
C3 C2 C7 C6 0.5(7) no
C3 C2 C7 C8 179.6(4) no
C7 C2 C3 C4 -0.1(7) no
C2 C3 C4 C5 -1.5(8) no
C3 C4 C5 C6 2.7(9) no
C4 C5 C6 C7 -2.3(9) no
C5 C6 C7 C2 0.7(8) no
C5 C6 C7 C8 -178.3(5) no
C2 C7 C8 C9 -176.5(4) no
C2 C7 C8 C19 4.7(6) no
C6 C7 C8 C9 2.5(7) no
C6 C7 C8 C19 -176.3(4) no
C7 C8 C9 C10 -178.7(4) no
C7 C8 C19 N1 -0.8(6) no
C7 C8 C19 N3 -179.3(4) no
C9 C8 C19 N1 -179.7(4) no
C9 C8 C19 N3 1.8(6) no
C19 C8 C9 C10 0.1(6) no
C8 C9 C10 C11 -177.4(4) no
C8 C9 C10 C18 -1.3(6) no
C9 C10 C11 C12 -0.2(7) no
C9 C10 C11 C16 178.3(4) no
C9 C10 C18 N2 -179.7(4) no
C9 C10 C18 N3 0.9(7) no
C11 C10 C18 N2 -3.4(7) no
C11 C10 C18 N3 177.2(4) no
C18 C10 C11 C12 -176.2(4) no
C18 C10 C11 C16 2.3(6) no
C10 C11 C12 C13 -179.4(4) no
C10 C11 C16 C15 179.9(4) no
C10 C11 C16 C17 1.0(7) no
C12 C11 C16 C15 -1.6(7) no
C12 C11 C16 C17 179.6(4) no
C16 C11 C12 C13 2.1(8) no
C11 C12 C13 C14 -2.9(9) no
C12 C13 C14 C15 3.1(10) no
C13 C14 C15 C16 -2.5(9) no
C14 C15 C16 C11 1.8(8) no
C14 C15 C16 C17 -179.4(5) no
C11 C16 C17 N2 -4.1(8) no
C15 C16 C17 N2 177.1(5) no
N4 C20 C21 C22 -0.6(9) no
N4 C20 C25 N5 -5.3(6) no
N4 C20 C25 C26 173.1(4) no
C21 C20 C25 N5 175.2(5) no
C21 C20 C25 C26 -6.4(8) no
C25 C20 C21 C22 178.8(5) no
C20 C21 C22 C23 -2.0(11) no
C21 C22 C23 C24 3.0(11) no
C22 C23 C24 N4 -1.3(9) no
N5 C25 C26 C27 1.4(10) no
C20 C25 C26 C27 -176.9(5) no
C25 C26 C27 C28 -1.4(11) no
C26 C27 C28 C29 1.0(11) no
C27 C28 C29 N5 -0.5(9) no
N6 C30 C31 C32 -1.2(8) no
N6 C30 C35 N7 -3.2(6) no
N6 C30 C35 C36 173.5(4) no
C31 C30 C35 N7 178.5(4) no
C31 C30 C35 C36 -4.8(7) no
C35 C30 C31 C32 177.0(4) no
C30 C31 C32 C33 0.2(8) no
C31 C32 C33 C34 -0.4(9) no
C32 C33 C34 N6 1.7(9) no
N7 C35 C36 C37 1.9(7) no
C30 C35 C36 C37 -174.7(4) no
C35 C36 C37 C38 0.5(9) no
C36 C37 C38 C39 -1.6(10) no
C37 C38 C39 N7 0.4(9) no
